data_4500112
loop_
_publ_author_name
'Zhang, Jinfang'
'Meng, Suci'
'Song, Yinglin'
'Zhou, Yimeng'
'Cao, Yuan'
'Li, Jianghua'
'Zhao, Huajian'
'Hu, Jingchun'
'Wu, Jinhua'
'Humphrey, Mark G.'
'Zhang, Chi'

_publ_section_title
;
 Syntheses, Structural, Theoretical, and Nonlinear Optical Studies of
 Non-Interpenetrating Three-Dimensional Nest-Shaped-Cluster
 [MoOS3Cu3]-Based Coordination Polymers
;
_journal_issue 1
_journal_name_full 'Crystal Growth &amp; Design'
_journal_page_first 100
_journal_paper_doi 10.1021/cg1009779
_journal_volume 11
_journal_year 2011
_chemical_formula_sum 'C49 H50 Cu6 Mo2 N14 O4 S6'
_chemical_formula_weight 1664.63
_chemical_name_systematic
; 
 ? 
;
_space_group_IT_number 15
_symmetry_cell_setting monoclinic
_symmetry_space_group_name_Hall '-C 2yc'
_symmetry_space_group_name_H-M 'C 1 2/c 1'
_atom_sites_solution_hydrogens geom
_atom_sites_solution_primary direct
_atom_sites_solution_secondary difmap
_audit_creation_method SHELXL-97
_cell_angle_alpha 90.00
_cell_angle_beta 99.340(4)
_cell_angle_gamma 90.00
_cell_formula_units_Z 4
_cell_length_a 27.543(4)
_cell_length_b 13.7619(18)
_cell_length_c 17.350(2)
_cell_measurement_reflns_used 9878
_cell_measurement_temperature 153(2)
_cell_measurement_theta_max 25.3491
_cell_measurement_theta_min 3.0132
_cell_volume 6489.2(15)
_computing_cell_refinement 'CrystalClear (Rigaku Corp., 2000)'
_computing_data_collection 'CrystalClear (Rigaku Corp., 2000)'
_computing_data_reduction 'CrystalClear (Rigaku Corp., 2000)'
_computing_structure_refinement 'SHELXL-97 (Sheldrick, 1997)'
_computing_structure_solution 'SHELXS-97 (Sheldrick, 1990)'
_diffrn_ambient_temperature 153(2)
_diffrn_detector_area_resol_mean 14.6306
_diffrn_measured_fraction_theta_full 0.997
_diffrn_measured_fraction_theta_max 0.997
_diffrn_measurement_device_type 'Rigaku Mercury'
_diffrn_measurement_method dtprofit.ref
_diffrn_radiation_monochromator graphite
_diffrn_radiation_source 'fine-focus sealed tube'
_diffrn_radiation_type MoK\a
_diffrn_radiation_wavelength 0.71070
_diffrn_reflns_av_R_equivalents 0.0773
_diffrn_reflns_av_sigmaI/netI 0.0613
_diffrn_reflns_limit_h_max 33
_diffrn_reflns_limit_h_min -33
_diffrn_reflns_limit_k_max 15
_diffrn_reflns_limit_k_min -16
_diffrn_reflns_limit_l_max 17
_diffrn_reflns_limit_l_min -20
_diffrn_reflns_number 31213
_diffrn_reflns_theta_full 25.35
_diffrn_reflns_theta_max 25.35
_diffrn_reflns_theta_min 3.01
_exptl_absorpt_coefficient_mu 2.544
_exptl_absorpt_correction_T_max 1.0000
_exptl_absorpt_correction_T_min 0.6395
_exptl_absorpt_correction_type multi-scan
_exptl_absorpt_process_details 'Jacobson, R. (1998) Private communication'
_exptl_crystal_colour Red
_exptl_crystal_density_diffrn 1.704
_exptl_crystal_density_method 'not measured'
_exptl_crystal_description Block
_exptl_crystal_F_000 3311
_exptl_crystal_size_max 0.2000
_exptl_crystal_size_mid 0.2000
_exptl_crystal_size_min 0.0700
_refine_diff_density_max 0.759
_refine_diff_density_min -0.746
_refine_diff_density_rms 0.149
_refine_ls_extinction_method none
_refine_ls_goodness_of_fit_ref 1.226
_refine_ls_hydrogen_treatment constr
_refine_ls_matrix_type full
_refine_ls_number_parameters 315
_refine_ls_number_reflns 5927
_refine_ls_number_restraints 0
_refine_ls_restrained_S_all 1.226
_refine_ls_R_factor_all 0.0939
_refine_ls_R_factor_gt 0.0760
_refine_ls_shift/su_max 0.000
_refine_ls_shift/su_mean 0.000
_refine_ls_structure_factor_coef Fsqd
_refine_ls_weighting_details 'calc w=1/[\s^2^(Fo^2^)+(0.0529P)^2^+63.5967P] where P=(Fo^2^+2Fc^2^)/3'
_refine_ls_weighting_scheme calc
_refine_ls_wR_factor_gt 0.1536
_refine_ls_wR_factor_ref 0.1623
_reflns_number_gt 5033
_reflns_number_total 5927
_reflns_threshold_expression >2sigma(I)
_cod_data_source_file cg1009779_si_003.cif
_cod_data_source_block c
_cod_depositor_comments
;
The following automatic conversions were performed:

'_exptl_absorpt_correction_type' value 'Multi-scan' changed to
'multi-scan' according to
/home/saulius/struct/CIF-dictionaries/cif_core.dic dictionary named
'cif_core.dic' version 2.4.1 from 2010-06-29.

Automatic conversion script
Id: cif_fix_values 1715 2011-07-08 13:25:40Z adriana 
;
_cod_original_sg_symbol_H-M C2/c
_cod_database_code 4500112

loop_
_symmetry_equiv_pos_as_xyz
'x, y, z'
'-x, y, -z+1/2'
'x+1/2, y+1/2, z'
'-x+1/2, y+1/2, -z+1/2'
'-x, -y, -z'
'x, -y, z-1/2'
'-x+1/2, -y+1/2, -z'
'x+1/2, -y+1/2, z-1/2'

loop_
_atom_site_label
_atom_site_type_symbol
_atom_site_fract_x
_atom_site_fract_y
_atom_site_fract_z
_atom_site_U_iso_or_equiv
_atom_site_adp_type
_atom_site_occupancy
_atom_site_symmetry_multiplicity
_atom_site_calc_flag
_atom_site_refinement_flags
Mo1 Mo 0.13977(2) 0.45028(5) 0.12165(4) 0.02463(19) Uani 1 1 d .
Cu1 Cu 0.08959(3) 0.38663(7) 0.23428(6) 0.0286(3) Uani 1 1 d .
Cu2 Cu 0.18899(3) 0.28106(7) 0.12212(5) 0.0271(2) Uani 1 1 d .
Cu3 Cu 0.21070(3) 0.51287(7) 0.23575(6) 0.0281(3) Uani 1 1 d .
S2 S 0.22207(7) 0.43371(15) 0.12477(11) 0.0270(4) Uani 1 1 d .
S1 S 0.10618(7) 0.30122(14) 0.12822(11) 0.0273(4) Uani 1 1 d .
S3 S 0.12769(7) 0.53426(14) 0.22922(12) 0.0301(5) Uani 1 1 d .
O1 O 0.1138(2) 0.5095(4) 0.0383(3) 0.0424(15) Uani 1 1 d .
N5 N 0.2601(2) 0.0818(5) 0.6682(4) 0.0275(15) Uani 1 1 d .
N6 N 0.1236(2) 0.3095(5) 0.3327(4) 0.0319(16) Uani 1 1 d .
N3 N 0.1813(2) 0.2251(5) 0.0066(4) 0.0310(15) Uani 1 1 d .
N4 N 0.0983(3) 0.0351(6) -0.3728(5) 0.046(2) Uani 1 1 d .
N1 N 0.2490(2) 0.1224(5) 0.2214(4) 0.0353(17) Uani 1 1 d .
C10 C 0.1697(3) 0.1304(6) -0.0058(5) 0.035(2) Uani 1 1 d .
H2A H 0.1723 0.0884 0.0382 0.042 Uiso 1 1 calc R
C3 C 0.1543(3) 0.0914(6) -0.0790(5) 0.0316(19) Uani 1 1 d .
H3A H 0.1469 0.0241 -0.0844 0.038 Uiso 1 1 calc R
C4 C 0.1493(3) 0.1509(6) -0.1454(4) 0.0267(17) Uani 1 1 d .
C5 C 0.1611(3) 0.2479(6) -0.1325(5) 0.036(2) Uani 1 1 d .
H5A H 0.1581 0.2919 -0.1752 0.044 Uiso 1 1 calc R
C6 C 0.1772(3) 0.2805(6) -0.0576(5) 0.037(2) Uani 1 1 d .
H6A H 0.1859 0.3472 -0.0511 0.044 Uiso 1 1 calc R
C7 C 0.1318(3) 0.1115(6) -0.2237(5) 0.0314(18) Uani 1 1 d .
C8 C 0.1427(3) 0.0180(6) -0.2424(5) 0.0336(19) Uani 1 1 d .
H8A H 0.1619 -0.0222 -0.2045 0.040 Uiso 1 1 calc R
C9 C 0.1256(4) -0.0182(7) -0.3173(5) 0.045(2) Uani 1 1 d .
H9A H 0.1337 -0.0830 -0.3292 0.054 Uiso 1 1 calc R
C11 C 0.0887(3) 0.1248(7) -0.3548(5) 0.043(2) Uani 1 1 d .
H11A H 0.0701 0.1640 -0.3941 0.052 Uiso 1 1 calc R
C12 C 0.1038(3) 0.1662(7) -0.2819(5) 0.042(2) Uani 1 1 d .
H12A H 0.0951 0.2312 -0.2719 0.050 Uiso 1 1 calc R
C14 C 0.1580(3) 0.2433(6) 0.3282(5) 0.0291(18) Uani 1 1 d .
H14A H 0.1645 0.2266 0.2778 0.035 Uiso 1 1 calc R
C15 C 0.1847(3) 0.1973(6) 0.3911(4) 0.0292(18) Uani 1 1 d .
H15A H 0.2097 0.1523 0.3835 0.035 Uiso 1 1 calc R
C16 C 0.1755(3) 0.2162(6) 0.4660(5) 0.0296(18) Uani 1 1 d .
C17 C 0.1387(4) 0.2834(8) 0.4723(6) 0.055(3) Uani 1 1 d .
H17A H 0.1305 0.2988 0.5219 0.066 Uiso 1 1 calc R
C18 C 0.1141(3) 0.3280(7) 0.4051(5) 0.044(2) Uani 1 1 d .
H18A H 0.0892 0.3741 0.4106 0.053 Uiso 1 1 calc R
C20 C 0.2286(3) 0.1535(6) 0.6741(4) 0.0269(17) Uani 1 1 d .
H20A H 0.2252 0.1748 0.7251 0.032 Uiso 1 1 calc R
C21 C 0.2007(3) 0.1991(6) 0.6118(4) 0.0278(18) Uani 1 1 d .
H21A H 0.1786 0.2497 0.6199 0.033 Uiso 1 1 calc R
C22 C 0.2383(3) 0.0955(6) 0.5294(5) 0.038(2) Uani 1 1 d .
H22A H 0.2426 0.0723 0.4794 0.046 Uiso 1 1 calc R
C23 C 0.2648(3) 0.0561(6) 0.5965(5) 0.037(2) Uani 1 1 d .
H23A H 0.2881 0.0069 0.5906 0.044 Uiso 1 1 calc R
C13 C 0.2052(3) 0.1699(5) 0.5368(5) 0.0269(17) Uani 1 1 d .
C1 C 0.2255(3) 0.1817(5) 0.1848(4) 0.0183(15) Uani 1 1 d .
C2 C 0.0179(13) 0.389(3) 0.243(2) 0.031(11) Uiso 0.50 1 d P
N2 N 0.0230(11) 0.397(2) 0.2500(16) 0.035(10) Uiso 0.50 1 d P

loop_
_atom_site_aniso_label
_atom_site_aniso_U_11
_atom_site_aniso_U_22
_atom_site_aniso_U_33
_atom_site_aniso_U_23
_atom_site_aniso_U_13
_atom_site_aniso_U_12
Mo1 0.0237(4) 0.0238(4) 0.0253(4) 0.0036(3) 0.0007(3) 0.0004(3)
Cu1 0.0231(5) 0.0313(5) 0.0317(5) 0.0005(4) 0.0055(4) 0.0016(4)
Cu2 0.0274(5) 0.0271(5) 0.0262(5) 0.0004(4) 0.0028(4) 0.0012(4)
Cu3 0.0252(5) 0.0271(5) 0.0310(5) -0.0023(4) 0.0016(4) -0.0025(4)
S2 0.0234(10) 0.0304(11) 0.0278(10) 0.0009(8) 0.0057(8) -0.0022(8)
S1 0.0257(10) 0.0278(11) 0.0275(10) -0.0022(8) 0.0016(8) -0.0020(9)
S3 0.0240(10) 0.0242(10) 0.0423(12) -0.0056(8) 0.0059(9) 0.0012(8)
O1 0.038(3) 0.043(4) 0.041(4) 0.016(3) -0.007(3) 0.002(3)
N5 0.027(4) 0.029(4) 0.027(4) 0.000(3) 0.006(3) -0.005(3)
N6 0.033(4) 0.038(4) 0.026(4) 0.002(3) 0.012(3) 0.006(3)
N3 0.035(4) 0.030(4) 0.027(4) 0.003(3) 0.005(3) -0.003(3)
N4 0.034(4) 0.056(5) 0.048(5) -0.012(4) 0.007(4) 0.004(4)
N1 0.028(4) 0.036(4) 0.042(4) -0.014(3) 0.007(3) -0.007(3)
C10 0.045(5) 0.038(5) 0.022(4) 0.005(4) 0.007(4) -0.001(4)
C3 0.036(5) 0.025(4) 0.033(5) -0.007(3) 0.004(4) -0.001(4)
C4 0.028(4) 0.031(4) 0.023(4) -0.003(3) 0.007(3) 0.005(4)
C5 0.050(5) 0.038(5) 0.022(4) 0.001(4) 0.009(4) 0.004(4)
C6 0.043(5) 0.024(4) 0.043(5) 0.003(4) 0.007(4) -0.003(4)
C7 0.026(4) 0.036(5) 0.034(5) -0.005(4) 0.009(3) -0.004(4)
C8 0.036(5) 0.025(4) 0.039(5) -0.003(4) 0.003(4) 0.000(4)
C9 0.046(6) 0.043(5) 0.047(6) -0.011(4) 0.007(5) 0.010(5)
C11 0.035(5) 0.053(6) 0.039(5) 0.004(4) 0.001(4) 0.005(5)
C12 0.043(5) 0.039(5) 0.044(5) -0.001(4) 0.010(4) 0.008(4)
C14 0.036(5) 0.026(4) 0.027(4) -0.006(3) 0.009(3) 0.000(4)
C15 0.033(4) 0.029(4) 0.027(4) -0.004(3) 0.011(3) -0.001(4)
C16 0.028(4) 0.030(4) 0.030(4) 0.001(3) 0.002(3) 0.001(4)
C17 0.063(7) 0.062(7) 0.039(5) -0.007(5) 0.010(5) 0.036(6)
C18 0.037(5) 0.059(6) 0.039(5) 0.000(4) 0.012(4) 0.026(5)
C20 0.025(4) 0.035(5) 0.022(4) -0.004(3) 0.008(3) 0.000(4)
C21 0.026(4) 0.027(4) 0.028(4) -0.004(3) -0.003(3) 0.010(3)
C22 0.048(5) 0.038(5) 0.029(5) -0.002(4) 0.009(4) 0.009(4)
C23 0.044(5) 0.030(5) 0.037(5) 0.001(4) 0.008(4) 0.019(4)
C13 0.024(4) 0.023(4) 0.033(4) -0.003(3) 0.002(3) 0.002(3)
C1 0.023(4) 0.016(4) 0.015(3) 0.000(3) 0.000(3) 0.008(3)

loop_
_atom_type_symbol
_atom_type_description
_atom_type_scat_dispersion_real
_atom_type_scat_dispersion_imag
_atom_type_scat_source
C C 0.0033 0.0016 'International Tables Vol C Tables 4.2.6.8 and 6.1.1.4'
H H 0.0000 0.0000 'International Tables Vol C Tables 4.2.6.8 and 6.1.1.4'
Cu Cu 0.3201 1.2651 'International Tables Vol C Tables 4.2.6.8 and 6.1.1.4'
Mo Mo -1.6832 0.6857 'International Tables Vol C Tables 4.2.6.8 and 6.1.1.4'
N N 0.0061 0.0033 'International Tables Vol C Tables 4.2.6.8 and 6.1.1.4'
O O 0.0106 0.0060 'International Tables Vol C Tables 4.2.6.8 and 6.1.1.4'
S S 0.1246 0.1234 'International Tables Vol C Tables 4.2.6.8 and 6.1.1.4'

loop_
_geom_angle_atom_site_label_1
_geom_angle_atom_site_label_2
_geom_angle_atom_site_label_3
_geom_angle
_geom_angle_site_symmetry_1
_geom_angle_site_symmetry_3
O1 Mo1 S1 110.8(2) . .
O1 Mo1 S3 110.8(2) . .
S1 Mo1 S3 107.78(8) . .
O1 Mo1 S2 110.3(2) . .
S1 Mo1 S2 108.84(8) . .
S3 Mo1 S2 108.14(8) . .
O1 Mo1 Cu3 128.6(2) . .
S1 Mo1 Cu3 120.55(6) . .
S3 Mo1 Cu3 54.27(6) . .
S2 Mo1 Cu3 53.91(5) . .
O1 Mo1 Cu2 123.7(2) . .
S1 Mo1 Cu2 54.92(6) . .
S3 Mo1 Cu2 125.43(6) . .
S2 Mo1 Cu2 54.06(6) . .
Cu3 Mo1 Cu2 88.26(3) . .
O1 Mo1 Cu1 124.7(2) . .
S1 Mo1 Cu1 53.89(5) . .
S3 Mo1 Cu1 53.96(6) . .
S2 Mo1 Cu1 124.99(6) . .
Cu3 Mo1 Cu1 88.13(4) . .
Cu2 Mo1 Cu1 91.93(4) . .
N2 Cu1 C2 5.2(17) . .
N2 Cu1 N6 103.7(9) . .
C2 Cu1 N6 105.3(11) . .
N2 Cu1 S1 118.5(8) . .
C2 Cu1 S1 113.3(10) . .
N6 Cu1 S1 105.85(19) . .
N2 Cu1 S3 113.3(9) . .
C2 Cu1 S3 116.7(10) . .
N6 Cu1 S3 109.4(2) . .
S1 Cu1 S3 105.75(8) . .
N2 Cu1 Mo1 133.9(9) . .
C2 Cu1 Mo1 132.1(10) . .
N6 Cu1 Mo1 122.44(18) . .
S1 Cu1 Mo1 52.87(5) . .
S3 Cu1 Mo1 52.95(6) . .
C1 Cu2 N3 103.8(3) . .
C1 Cu2 S2 118.1(2) . .
N3 Cu2 S2 109.26(19) . .
C1 Cu2 S1 119.1(2) . .
N3 Cu2 S1 97.98(19) . .
S2 Cu2 S1 106.32(8) . .
C1 Cu2 Mo1 146.3(2) . .
N3 Cu2 Mo1 109.73(19) . .
S2 Cu2 Mo1 53.47(5) . .
S1 Cu2 Mo1 52.99(5) . .
N1 Cu3 N5 93.1(3) 4 7_556
N1 Cu3 S2 123.0(2) 4 .
N5 Cu3 S2 106.14(18) 7_556 .
N1 Cu3 S3 115.0(2) 4 .
N5 Cu3 S3 111.03(18) 7_556 .
S2 Cu3 S3 107.03(8) . .
N1 Cu3 Mo1 146.2(2) 4 .
N5 Cu3 Mo1 120.60(17) 7_556 .
S2 Cu3 Mo1 53.65(5) . .
S3 Cu3 Mo1 53.42(6) . .
Mo1 S2 Cu3 72.44(6) . .
Mo1 S2 Cu2 72.47(6) . .
Cu3 S2 Cu2 110.32(8) . .
Mo1 S1 Cu1 73.24(7) . .
Mo1 S1 Cu2 72.08(6) . .
Cu1 S1 Cu2 115.11(9) . .
Mo1 S3 Cu3 72.31(6) . .
Mo1 S3 Cu1 73.09(7) . .
Cu3 S3 Cu1 110.09(9) . .
C23 N5 C20 116.0(7) . .
C23 N5 Cu3 118.9(5) . 7_556
C20 N5 Cu3 123.5(5) . 7_556
C14 N6 C18 115.7(7) . .
C14 N6 Cu1 121.9(5) . .
C18 N6 Cu1 122.3(6) . .
C6 N3 C10 115.5(7) . .
C6 N3 Cu2 124.1(6) . .
C10 N3 Cu2 119.0(5) . .
C11 N4 C9 117.1(8) . .
C1 N1 Cu3 169.6(6) . 4_545
N3 C10 C3 123.4(7) . .
N3 C10 H2A 118.3 . .
C3 C10 H2A 118.3 . .
C10 C3 C4 120.2(8) . .
C10 C3 H3A 119.9 . .
C4 C3 H3A 119.9 . .
C5 C4 C3 116.2(7) . .
C5 C4 C7 122.7(7) . .
C3 C4 C7 121.1(7) . .
C6 C5 C4 119.9(8) . .
C6 C5 H5A 120.0 . .
C4 C5 H5A 120.0 . .
N3 C6 C5 124.7(8) . .
N3 C6 H6A 117.6 . .
C5 C6 H6A 117.6 . .
C8 C7 C12 116.9(8) . .
C8 C7 C4 120.9(8) . .
C12 C7 C4 122.2(8) . .
C7 C8 C9 120.0(8) . .
C7 C8 H8A 120.0 . .
C9 C8 H8A 120.0 . .
N4 C9 C8 122.5(9) . .
N4 C9 H9A 118.7 . .
C8 C9 H9A 118.7 . .
N4 C11 C12 124.1(9) . .
N4 C11 H11A 117.9 . .
C12 C11 H11A 117.9 . .
C11 C12 C7 119.4(9) . .
C11 C12 H12A 120.3 . .
C7 C12 H12A 120.3 . .
N6 C14 C15 124.6(7) . .
N6 C14 H14A 117.7 . .
C15 C14 H14A 117.7 . .
C14 C15 C16 120.2(8) . .
C14 C15 H15A 119.9 . .
C16 C15 H15A 119.9 . .
C17 C16 C15 116.3(8) . .
C17 C16 C13 121.7(7) . .
C15 C16 C13 121.9(7) . .
C16 C17 C18 119.4(8) . .
C16 C17 H17A 120.3 . .
C18 C17 H17A 120.3 . .
N6 C18 C17 123.7(8) . .
N6 C18 H18A 118.2 . .
C17 C18 H18A 118.2 . .
N5 C20 C21 124.5(7) . .
N5 C20 H20A 117.7 . .
C21 C20 H20A 117.7 . .
C20 C21 C13 118.9(7) . .
C20 C21 H21A 120.5 . .
C13 C21 H21A 120.5 . .
C23 C22 C13 118.5(8) . .
C23 C22 H22A 120.8 . .
C13 C22 H22A 120.8 . .
N5 C23 C22 124.7(8) . .
N5 C23 H23A 117.6 . .
C22 C23 H23A 117.6 . .
C21 C13 C22 117.3(7) . .
C21 C13 C16 121.7(7) . .
C22 C13 C16 121.0(7) . .
N1 C1 Cu2 177.5(7) . .
C2 C2 N2 9(3) 2 2
C2 C2 Cu1 171(5) 2 .
N2 C2 Cu1 175(4) 2 .
C2 N2 N2 8(3) 2 2
C2 N2 Cu1 170(4) 2 .
N2 N2 Cu1 171(3) 2 .

loop_
_geom_bond_atom_site_label_1
_geom_bond_atom_site_label_2
_geom_bond_distance
_geom_bond_site_symmetry_2
Mo1 O1 1.712(5) .
Mo1 S1 2.261(2) .
Mo1 S3 2.265(2) .
Mo1 S2 2.270(2) .
Mo1 Cu3 2.6872(12) .
Mo1 Cu2 2.6939(12) .
Mo1 Cu1 2.7154(12) .
Cu1 N2 1.90(3) .
Cu1 C2 2.00(3) .
Cu1 N6 2.098(7) .
Cu1 S1 2.291(2) .
Cu1 S3 2.295(2) .
Cu2 C1 1.925(7) .
Cu2 N3 2.125(7) .
Cu2 S2 2.287(2) .
Cu2 S1 2.317(2) .
Cu3 N1 1.947(8) 4
Cu3 N5 2.166(6) 7_556
Cu3 S2 2.278(2) .
Cu3 S3 2.290(2) .
N5 C23 1.320(10) .
N5 C20 1.328(10) .
N5 Cu3 2.166(6) 7_556
N6 C14 1.326(10) .
N6 C18 1.349(11) .
N3 C6 1.340(10) .
N3 C10 1.351(10) .
N4 C11 1.311(12) .
N4 C9 1.342(12) .
N1 C1 1.164(9) .
N1 Cu3 1.947(8) 4_545
C10 C3 1.382(11) .
C10 H2A 0.9500 .
C3 C4 1.402(11) .
C3 H3A 0.9500 .
C4 C5 1.383(11) .
C4 C7 1.468(11) .
C5 C6 1.378(11) .
C5 H5A 0.9500 .
C6 H6A 0.9500 .
C7 C8 1.373(11) .
C7 C12 1.389(12) .
C8 C9 1.400(12) .
C8 H8A 0.9500 .
C9 H9A 0.9500 .
C11 C12 1.387(13) .
C11 H11A 0.9500 .
C12 H12A 0.9500 .
C14 C15 1.368(11) .
C14 H14A 0.9500 .
C15 C16 1.389(11) .
C15 H15A 0.9500 .
C16 C17 1.389(12) .
C16 C13 1.501(11) .
C17 C18 1.392(13) .
C17 H17A 0.9500 .
C18 H18A 0.9500 .
C20 C21 1.373(11) .
C20 H20A 0.9500 .
C21 C13 1.387(11) .
C21 H21A 0.9500 .
C22 C23 1.379(12) .
C22 C13 1.392(11) .
C22 H22A 0.9500 .
C23 H23A 0.9500 .
C2 C2 1.06(7) 2
C2 N2 1.16(2) 2
N2 C2 1.16(2) 2
N2 N2 1.27(6) 2

loop_
_geom_torsion_atom_site_label_1
_geom_torsion_atom_site_label_2
_geom_torsion_atom_site_label_3
_geom_torsion_atom_site_label_4
_geom_torsion
_geom_torsion_site_symmetry_1
_geom_torsion_site_symmetry_4
O1 Mo1 Cu1 N2 -4.1(12) . .
S1 Mo1 Cu1 N2 -95.8(12) . .
S3 Mo1 Cu1 N2 87.7(12) . .
S2 Mo1 Cu1 N2 175.5(12) . .
Cu3 Mo1 Cu1 N2 133.4(12) . .
Cu2 Mo1 Cu1 N2 -138.4(12) . .
O1 Mo1 Cu1 C2 2.6(14) . .
S1 Mo1 Cu1 C2 -89.1(14) . .
S3 Mo1 Cu1 C2 94.4(14) . .
S2 Mo1 Cu1 C2 -177.8(14) . .
Cu3 Mo1 Cu1 C2 140.1(14) . .
Cu2 Mo1 Cu1 C2 -131.7(14) . .
O1 Mo1 Cu1 N6 177.4(3) . .
S1 Mo1 Cu1 N6 85.7(2) . .
S3 Mo1 Cu1 N6 -90.8(2) . .
S2 Mo1 Cu1 N6 -3.0(2) . .
Cu3 Mo1 Cu1 N6 -45.1(2) . .
Cu2 Mo1 Cu1 N6 43.1(2) . .
O1 Mo1 Cu1 S1 91.8(3) . .
S3 Mo1 Cu1 S1 -176.44(9) . .
S2 Mo1 Cu1 S1 -88.70(9) . .
Cu3 Mo1 Cu1 S1 -130.78(7) . .
Cu2 Mo1 Cu1 S1 -42.59(7) . .
O1 Mo1 Cu1 S3 -91.8(3) . .
S1 Mo1 Cu1 S3 176.44(9) . .
S2 Mo1 Cu1 S3 87.74(10) . .
Cu3 Mo1 Cu1 S3 45.66(7) . .
Cu2 Mo1 Cu1 S3 133.86(7) . .
O1 Mo1 Cu2 C1 178.8(5) . .
S1 Mo1 Cu2 C1 -88.2(4) . .
S3 Mo1 Cu2 C1 -0.6(4) . .
S2 Mo1 Cu2 C1 86.9(4) . .
Cu3 Mo1 Cu2 C1 41.8(4) . .
Cu1 Mo1 Cu2 C1 -46.2(4) . .
O1 Mo1 Cu2 N3 -8.0(3) . .
S1 Mo1 Cu2 N3 85.1(2) . .
S3 Mo1 Cu2 N3 172.7(2) . .
S2 Mo1 Cu2 N3 -99.8(2) . .
Cu3 Mo1 Cu2 N3 -144.92(19) . .
Cu1 Mo1 Cu2 N3 127.00(19) . .
O1 Mo1 Cu2 S2 91.8(3) . .
S1 Mo1 Cu2 S2 -175.09(9) . .
S3 Mo1 Cu2 S2 -87.49(9) . .
Cu3 Mo1 Cu2 S2 -45.10(6) . .
Cu1 Mo1 Cu2 S2 -133.18(7) . .
O1 Mo1 Cu2 S1 -93.1(3) . .
S3 Mo1 Cu2 S1 87.61(9) . .
S2 Mo1 Cu2 S1 175.09(9) . .
Cu3 Mo1 Cu2 S1 129.99(7) . .
Cu1 Mo1 Cu2 S1 41.92(6) . .
O1 Mo1 Cu3 N1 8.6(5) . 4
S1 Mo1 Cu3 N1 -171.3(4) . 4
S3 Mo1 Cu3 N1 -80.6(4) . 4
S2 Mo1 Cu3 N1 96.7(4) . 4
Cu2 Mo1 Cu3 N1 142.0(4) . 4
Cu1 Mo1 Cu3 N1 -126.1(4) . 4
O1 Mo1 Cu3 N5 -176.2(3) . 7_556
S1 Mo1 Cu3 N5 3.9(2) . 7_556
S3 Mo1 Cu3 N5 94.6(2) . 7_556
S2 Mo1 Cu3 N5 -88.0(2) . 7_556
Cu2 Mo1 Cu3 N5 -42.8(2) . 7_556
Cu1 Mo1 Cu3 N5 49.2(2) . 7_556
O1 Mo1 Cu3 S2 -88.2(3) . .
S1 Mo1 Cu3 S2 91.94(9) . .
S3 Mo1 Cu3 S2 -177.37(10) . .
Cu2 Mo1 Cu3 S2 45.21(7) . .
Cu1 Mo1 Cu3 S2 137.20(7) . .
O1 Mo1 Cu3 S3 89.2(3) . .
S1 Mo1 Cu3 S3 -90.70(9) . .
S2 Mo1 Cu3 S3 177.37(10) . .
Cu2 Mo1 Cu3 S3 -137.42(7) . .
Cu1 Mo1 Cu3 S3 -45.43(7) . .
O1 Mo1 S2 Cu3 123.6(2) . .
S1 Mo1 S2 Cu3 -114.57(7) . .
S3 Mo1 S2 Cu3 2.25(8) . .
Cu2 Mo1 S2 Cu3 -118.81(7) . .
Cu1 Mo1 S2 Cu3 -55.98(8) . .
O1 Mo1 S2 Cu2 -117.6(2) . .
S1 Mo1 S2 Cu2 4.24(8) . .
S3 Mo1 S2 Cu2 121.06(7) . .
Cu3 Mo1 S2 Cu2 118.81(7) . .
Cu1 Mo1 S2 Cu2 62.83(7) . .
N1 Cu3 S2 Mo1 -138.8(2) 4 .
N5 Cu3 S2 Mo1 116.43(18) 7_556 .
S3 Cu3 S2 Mo1 -2.21(8) . .
N1 Cu3 S2 Cu2 158.3(2) 4 .
N5 Cu3 S2 Cu2 53.43(19) 7_556 .
S3 Cu3 S2 Cu2 -65.21(10) . .
Mo1 Cu3 S2 Cu2 -63.00(7) . .
C1 Cu2 S2 Mo1 -141.0(2) . .
N3 Cu2 S2 Mo1 100.7(2) . .
S1 Cu2 S2 Mo1 -4.08(8) . .
C1 Cu2 S2 Cu3 -78.1(2) . .
N3 Cu2 S2 Cu3 163.7(2) . .
S1 Cu2 S2 Cu3 58.90(10) . .
Mo1 Cu2 S2 Cu3 62.98(7) . .
O1 Mo1 S1 Cu1 -118.4(2) . .
S3 Mo1 S1 Cu1 3.02(8) . .
S2 Mo1 S1 Cu1 120.07(7) . .
Cu3 Mo1 S1 Cu1 61.49(7) . .
Cu2 Mo1 S1 Cu1 124.27(7) . .
O1 Mo1 S1 Cu2 117.3(2) . .
S3 Mo1 S1 Cu2 -121.25(7) . .
S2 Mo1 S1 Cu2 -4.20(8) . .
Cu3 Mo1 S1 Cu2 -62.78(7) . .
Cu1 Mo1 S1 Cu2 -124.27(7) . .
N2 Cu1 S1 Mo1 125.4(11) . .
C2 Cu1 S1 Mo1 126.1(11) . .
N6 Cu1 S1 Mo1 -119.0(2) . .
S3 Cu1 S1 Mo1 -2.95(8) . .
N2 Cu1 S1 Cu2 -174.4(11) . .
C2 Cu1 S1 Cu2 -173.6(11) . .
N6 Cu1 S1 Cu2 -58.7(2) . .
S3 Cu1 S1 Cu2 57.32(11) . .
Mo1 Cu1 S1 Cu2 60.27(8) . .
C1 Cu2 S1 Mo1 140.6(2) . .
N3 Cu2 S1 Mo1 -108.73(19) . .
S2 Cu2 S1 Mo1 4.11(8) . .
C1 Cu2 S1 Cu1 79.6(2) . .
N3 Cu2 S1 Cu1 -169.64(19) . .
S2 Cu2 S1 Cu1 -56.80(11) . .
Mo1 Cu2 S1 Cu1 -60.91(8) . .
O1 Mo1 S3 Cu3 -123.3(2) . .
S1 Mo1 S3 Cu3 115.27(7) . .
S2 Mo1 S3 Cu3 -2.24(8) . .
Cu2 Mo1 S3 Cu3 56.10(8) . .
Cu1 Mo1 S3 Cu3 118.28(8) . .
O1 Mo1 S3 Cu1 118.4(2) . .
S1 Mo1 S3 Cu1 -3.02(8) . .
S2 Mo1 S3 Cu1 -120.52(7) . .
Cu3 Mo1 S3 Cu1 -118.28(8) . .
Cu2 Mo1 S3 Cu1 -62.18(8) . .
N1 Cu3 S3 Mo1 142.7(2) 4 .
N5 Cu3 S3 Mo1 -113.20(19) 7_556 .
S2 Cu3 S3 Mo1 2.22(8) . .
N1 Cu3 S3 Cu1 -153.5(2) 4 .
N5 Cu3 S3 Cu1 -49.4(2) 7_556 .
S2 Cu3 S3 Cu1 66.00(11) . .
Mo1 Cu3 S3 Cu1 63.78(7) . .
N2 Cu1 S3 Mo1 -128.4(9) . .
C2 Cu1 S3 Mo1 -124.1(12) . .
N6 Cu1 S3 Mo1 116.54(19) . .
S1 Cu1 S3 Mo1 2.94(8) . .
N2 Cu1 S3 Cu3 168.3(9) . .
C2 Cu1 S3 Cu3 172.6(12) . .
N6 Cu1 S3 Cu3 53.2(2) . .
S1 Cu1 S3 Cu3 -60.35(11) . .
Mo1 Cu1 S3 Cu3 -63.29(7) . .
N2 Cu1 N6 C14 142.1(11) . .
C2 Cu1 N6 C14 137.0(12) . .
S1 Cu1 N6 C14 16.7(7) . .
S3 Cu1 N6 C14 -96.8(6) . .
Mo1 Cu1 N6 C14 -39.0(7) . .
N2 Cu1 N6 C18 -41.9(12) . .
C2 Cu1 N6 C18 -47.0(13) . .
S1 Cu1 N6 C18 -167.3(7) . .
S3 Cu1 N6 C18 79.2(7) . .
Mo1 Cu1 N6 C18 137.0(6) . .
C1 Cu2 N3 C6 -151.5(7) . .
S2 Cu2 N3 C6 -24.7(7) . .
S1 Cu2 N3 C6 85.8(7) . .
Mo1 Cu2 N3 C6 32.4(7) . .
C1 Cu2 N3 C10 42.9(7) . .
S2 Cu2 N3 C10 169.8(6) . .
S1 Cu2 N3 C10 -79.8(6) . .
Mo1 Cu2 N3 C10 -133.2(6) . .
C6 N3 C10 C3 -0.3(12) . .
Cu2 N3 C10 C3 166.5(6) . .
N3 C10 C3 C4 -0.8(13) . .
C10 C3 C4 C5 0.5(12) . .
C10 C3 C4 C7 -178.5(7) . .
C3 C4 C5 C6 0.7(12) . .
C7 C4 C5 C6 179.7(8) . .
C10 N3 C6 C5 1.7(13) . .
Cu2 N3 C6 C5 -164.4(7) . .
C4 C5 C6 N3 -1.9(14) . .
C5 C4 C7 C8 147.8(8) . .
C3 C4 C7 C8 -33.2(11) . .
C5 C4 C7 C12 -32.0(12) . .
C3 C4 C7 C12 147.0(8) . .
C12 C7 C8 C9 -0.2(12) . .
C4 C7 C8 C9 180.0(8) . .
C11 N4 C9 C8 1.3(14) . .
C7 C8 C9 N4 -0.3(14) . .
C9 N4 C11 C12 -1.8(14) . .
N4 C11 C12 C7 1.3(14) . .
C8 C7 C12 C11 -0.3(13) . .
C4 C7 C12 C11 179.6(8) . .
C18 N6 C14 C15 -2.7(12) . .
Cu1 N6 C14 C15 173.6(6) . .
N6 C14 C15 C16 2.4(13) . .
C14 C15 C16 C17 -0.5(12) . .
C14 C15 C16 C13 -177.9(7) . .
C15 C16 C17 C18 -0.8(14) . .
C13 C16 C17 C18 176.6(9) . .
C14 N6 C18 C17 1.3(14) . .
Cu1 N6 C18 C17 -174.9(8) . .
C16 C17 C18 N6 0.4(17) . .
C23 N5 C20 C21 1.8(12) . .
Cu3 N5 C20 C21 -163.6(6) 7_556 .
N5 C20 C21 C13 -0.5(12) . .
C20 N5 C23 C22 -2.7(13) . .
Cu3 N5 C23 C22 163.5(7) 7_556 .
C13 C22 C23 N5 2.2(14) . .
C20 C21 C13 C22 -0.2(12) . .
C20 C21 C13 C16 179.7(7) . .
C23 C22 C13 C21 -0.6(12) . .
C23 C22 C13 C16 179.6(8) . .
C17 C16 C13 C21 -6.5(13) . .
C15 C16 C13 C21 170.7(8) . .
C17 C16 C13 C22 173.3(9) . .
C15 C16 C13 C22 -9.5(12) . .
Cu3 N1 C1 Cu2 -60(17) 4_545 .
N3 Cu2 C1 N1 67(15) . .
S2 Cu2 C1 N1 -54(15) . .
S1 Cu2 C1 N1 174(15) . .
Mo1 Cu2 C1 N1 -120(15) . .
N2 Cu1 C2 C2 -47(20) . 2
N6 Cu1 C2 C2 25(7) . 2
S1 Cu1 C2 C2 140(7) . 2
S3 Cu1 C2 C2 -96(7) . 2
Mo1 Cu1 C2 C2 -159(6) . 2
N2 Cu1 C2 N2 26(17) . 2
N6 Cu1 C2 N2 98(31) . 2
S1 Cu1 C2 N2 -147(30) . 2
S3 Cu1 C2 N2 -24(31) . 2
Mo1 Cu1 C2 N2 -87(30) . 2
C2 Cu1 N2 C2 38(18) . 2
N6 Cu1 N2 C2 -71(10) . 2
S1 Cu1 N2 C2 46(10) . 2
S3 Cu1 N2 C2 170(10) . 2
Mo1 Cu1 N2 C2 110(10) . 2
C2 Cu1 N2 N2 -12(12) . 2
N6 Cu1 N2 N2 -121(12) . 2
S1 Cu1 N2 N2 -5(12) . 2
S3 Cu1 N2 N2 120(12) . 2
Mo1 Cu1 N2 N2 60(12) . 2
